data_1535654
loop_
_publ_author_name
'Troyanov, S.I.'
'Snigireva, E.M.'
'Rybakov, V.B.'

_publ_section_title
;
 X-ray diffraction study of phase transition in alpha-TiCl3
;
_journal_name_full 'Zhurnal Neorganicheskoi Khimii'
_journal_page_first 1117
_journal_page_last 1122
_journal_volume 36
_journal_year 1991
_chemical_formula_sum 'Cl3 Ti'
_chemical_name_systematic 'Ti Cl3'
_space_group_IT_number 12
_symmetry_space_group_name_Hall '-C 2y'
_symmetry_space_group_name_H-M 'C 1 2/m 1'
_cell_angle_alpha 90
_cell_angle_beta 91.21
_cell_angle_gamma 90
_cell_formula_units_Z 12
_cell_length_a 6.051
_cell_length_b 10.569
_cell_length_c 17.559
_cell_volume 1122.701
_citation_journal_id_ASTM ZNOKAQ
_cod_data_source_file Troyanov_ZNOKAQ_1991_1139.cif
_cod_data_source_block Cl3Ti1
_cod_original_formula_sum 'Cl3 Ti1'
_cod_database_code 1535654

loop_
_symmetry_equiv_pos_as_xyz
x,y,z
-x,y,-z
-x,-y,-z
x,-y,z
x+1/2,y+1/2,z
-x+1/2,y+1/2,-z
-x+1/2,-y+1/2,-z
x+1/2,-y+1/2,z

loop_
_atom_site_label
_atom_site_type_symbol
_atom_site_fract_x
_atom_site_fract_y
_atom_site_fract_z
_atom_site_occupancy
_atom_site_U_iso_or_equiv
Ti2 Ti+3 0.5 -0.159 0 1 0.0
Cl1 Cl-1 0.964 0 0.257 1 0.0
Cl5 Cl-1 0.139 -0.187 0.416 1 0.0
Cl4 Cl-1 0.822 -0.168 0.072 1 0.0
Cl3 Cl-1 0.361 0 0.092 1 0.0
Cl2 Cl-1 0.661 0 0.412 1 0.0
Ti1 Ti+3 0.822 -0.158 0.334 1 0.0
Cl6 Cl-1 0.49 -0.171 0.257 1 0.0
